data_4333474
loop_
_publ_author_name
'Punji, Benudhar'
'Mague, Joel T.'
'Balakrishna, Maravanji S.'

_publ_section_title
;
 Thioether-Functionalized Ferrocenyl-bis(phosphonite),
 Fe{(C5H4)P(&#x2212;OC10H6(\m-S)C10H6O&#x2212;)}2:&#x00A0; Synthesis,
 Coordination Behavior, and Application in Suzuki-Miyaura Cross-Coupling
 Reactions
;
_journal_issue 24
_journal_name_full 'Inorganic Chemistry'
_journal_page_first 10268
_journal_page_last 10275
_journal_paper_doi 10.1021/ic701537k
_journal_volume 46
_journal_year 2007
_chemical_formula_sum 'C53 H35 Cu2 Fe I2 N1.5 O6 P2 S2'
_chemical_formula_weight 1351.62
_chemical_name_systematic
; 
 ? 
;
_space_group_IT_number 2
_symmetry_cell_setting triclinic
_symmetry_space_group_name_Hall '-P 1'
_symmetry_space_group_name_H-M 'P -1'
_atom_sites_solution_hydrogens geom
_atom_sites_solution_primary Patterson
_atom_sites_solution_secondary difmap
_audit_creation_method SHELXL-97
_cell_angle_alpha 86.241(1)
_cell_angle_beta 77.666(1)
_cell_angle_gamma 74.859(1)
_cell_formula_units_Z 2
_cell_length_a 11.356(1)
_cell_length_b 12.034(1)
_cell_length_c 19.243(2)
_cell_measurement_reflns_used 8660
_cell_measurement_temperature 100(2)
_cell_measurement_theta_max 28.34
_cell_measurement_theta_min 2.57
_cell_volume 2479.7(4)
_computing_cell_refinement 'Bruker SMART (Bruker-AXS, 2000)'
_computing_data_reduction 'Bruker SAINT+ (Bruker-AXS, 2004)'
_computing_molecular_graphics 'Bruker SHELXTL (Bruker-AXS, 2000a)'
_computing_publication_material 'Bruker SHELXTL (Bruker-AXS, 2000a)'
_computing_structure_refinement 'SHELXL-97 (Sheldrick, 1997)'
_computing_structure_solution 'SHELXS-97 (Sheldrick, 1997)'
_diffrn_ambient_temperature 100(2)
_diffrn_measured_fraction_theta_full 0.987
_diffrn_measured_fraction_theta_max 0.987
_diffrn_measurement_device_type 'Bruker-AXS Smart APEX CCD area detector'
_diffrn_measurement_method 'phi and omega scans'
_diffrn_radiation_monochromator graphite
_diffrn_radiation_source 'fine-focus sealed tube'
_diffrn_radiation_type MoK\a
_diffrn_radiation_wavelength 0.71073
_diffrn_reflns_av_R_equivalents 0.0514
_diffrn_reflns_av_sigmaI/netI 0.0547
_diffrn_reflns_limit_h_max 15
_diffrn_reflns_limit_h_min -15
_diffrn_reflns_limit_k_max 16
_diffrn_reflns_limit_k_min -16
_diffrn_reflns_limit_l_max 25
_diffrn_reflns_limit_l_min -25
_diffrn_reflns_number 44145
_diffrn_reflns_theta_full 28.35
_diffrn_reflns_theta_max 28.35
_diffrn_reflns_theta_min 2.05
_exptl_absorpt_coefficient_mu 2.585
_exptl_absorpt_correction_T_max 0.8562
_exptl_absorpt_correction_T_min 0.7467
_exptl_absorpt_correction_type multi-scan
_exptl_absorpt_process_details 'SADABS (Sheldrick, 2002)'
_exptl_crystal_colour Yellow
_exptl_crystal_density_diffrn 1.810
_exptl_crystal_density_method 'not measured'
_exptl_crystal_description Needle
_exptl_crystal_F_000 1327
_exptl_crystal_size_max 0.13
_exptl_crystal_size_mid 0.08
_exptl_crystal_size_min 0.06
_refine_diff_density_max 1.980
_refine_diff_density_min -1.225
_refine_diff_density_rms 0.142
_refine_ls_extinction_method none
_refine_ls_goodness_of_fit_ref 1.041
_refine_ls_hydrogen_treatment constr
_refine_ls_matrix_type full
_refine_ls_number_parameters 644
_refine_ls_number_reflns 12212
_refine_ls_number_restraints 42
_refine_ls_restrained_S_all 1.040
_refine_ls_R_factor_all 0.0630
_refine_ls_R_factor_gt 0.0450
_refine_ls_shift/su_max 0.002
_refine_ls_shift/su_mean 0.000
_refine_ls_structure_factor_coef Fsqd
_refine_ls_weighting_details 'calc w=1/[\s^2^(Fo^2^)+(0.0438P)^2^+4.7558P] where P=(Fo^2^+2Fc^2^)/3'
_refine_ls_weighting_scheme calc
_refine_ls_wR_factor_gt 0.0956
_refine_ls_wR_factor_ref 0.1024
_reflns_number_gt 9624
_reflns_number_total 12212
_reflns_threshold_expression >2\s(I)
_cod_data_source_file ic701537ksup1.cif
_cod_data_source_block msb285
_cod_depositor_comments
;
The following automatic conversions were performed:

'_symmetry_cell_setting' value 'Triclinic' changed to 'triclinic'
according to /home/saulius/struct/CIF-dictionaries/cif_core.dic
dictionary named 'cif_core.dic' version 2.4.2 from 2011-04-26.

Automatic conversion script
Id: cif_fix_values 1891 2012-01-12 08:04:46Z andrius 
;
_cod_original_sg_symbol_H-M P-1
_cod_original_formula_sum 'C53 H35 Cu2 Fe I2 N1.50 O6 P2 S2'
_cod_database_code 4333474

loop_
_symmetry_equiv_pos_as_xyz
'x, y, z'
'-x, -y, -z'

loop_
_atom_site_label
_atom_site_type_symbol
_atom_site_fract_x
_atom_site_fract_y
_atom_site_fract_z
_atom_site_U_iso_or_equiv
_atom_site_adp_type
_atom_site_occupancy
_atom_site_symmetry_multiplicity
_atom_site_calc_flag
_atom_site_refinement_flags
_atom_site_disorder_assembly
_atom_site_disorder_group
I1 I 0.39665(3) 0.59848(2) 0.222739(15) 0.01781(7) Uani 1 1 d . . .
I2 I 0.55081(3) 0.71671(3) 0.373026(15) 0.02050(8) Uani 1 1 d . . .
Cu1 Cu 0.34577(5) 0.71847(5) 0.33667(3) 0.01666(12) Uani 1 1 d . . .
Cu2 Cu 0.54062(5) 0.74239(5) 0.23455(3) 0.01611(12) Uani 1 1 d . . .
Fe Fe 0.18239(6) 1.05109(5) 0.27446(3) 0.01362(13) Uani 1 1 d . . .
S1 S 0.23259(10) 0.64539(9) 0.48088(6) 0.0154(2) Uani 1 1 d . . .
S2 S 0.71394(10) 0.98105(10) 0.04799(6) 0.0180(2) Uani 1 1 d . . .
P1 P 0.15457(10) 0.82136(9) 0.37124(5) 0.0130(2) Uani 1 1 d . . .
P2 P 0.48993(10) 0.92771(9) 0.20553(6) 0.0134(2) Uani 1 1 d . . .
O1 O 0.0427(3) 0.7543(2) 0.38737(15) 0.0142(6) Uani 1 1 d . . .
O2 O 0.1167(3) 0.8964(2) 0.44427(15) 0.0148(6) Uani 1 1 d . . .
O3 O 0.6034(3) 0.9886(3) 0.20533(16) 0.0167(6) Uani 1 1 d . . .
O4 O 0.4593(3) 0.9607(3) 0.12643(15) 0.0161(6) Uani 1 1 d . . .
N1 N 0.6991(4) 0.6556(3) 0.1738(2) 0.0210(8) Uani 1 1 d . . .
C1 C -0.0013(4) 0.7046(3) 0.4510(2) 0.0124(8) Uani 1 1 d . . .
C2 C 0.0687(4) 0.6607(3) 0.5019(2) 0.0138(8) Uani 1 1 d . . .
C3 C 0.0151(4) 0.6085(3) 0.5652(2) 0.0151(8) Uani 1 1 d . . .
C4 C 0.0812(4) 0.5626(4) 0.6197(2) 0.0185(9) Uani 1 1 d . . .
H4 H 0.1633 0.5706 0.6160 0.022 Uiso 1 1 calc R . .
C5 C 0.0285(5) 0.5069(4) 0.6777(2) 0.0220(10) Uani 1 1 d . . .
H5 H 0.0744 0.4760 0.7135 0.026 Uiso 1 1 calc R . .
C6 C -0.0935(5) 0.4954(4) 0.6843(2) 0.0212(10) Uani 1 1 d . . .
H6 H -0.1290 0.4553 0.7241 0.025 Uiso 1 1 calc R . .
C7 C -0.1613(4) 0.5412(4) 0.6340(2) 0.0193(9) Uani 1 1 d . . .
H7 H -0.2442 0.5341 0.6397 0.023 Uiso 1 1 calc R . .
C8 C -0.1097(4) 0.5994(3) 0.5733(2) 0.0159(9) Uani 1 1 d . . .
C9 C -0.1782(4) 0.6464(4) 0.5200(2) 0.0177(9) Uani 1 1 d . . .
H9 H -0.2619 0.6415 0.5256 0.021 Uiso 1 1 calc R . .
C10 C -0.1260(4) 0.6985(4) 0.4608(2) 0.0153(8) Uani 1 1 d . . .
H10 H -0.1737 0.7309 0.4261 0.018 Uiso 1 1 calc R . .
C11 C 0.1972(4) 0.8797(4) 0.4915(2) 0.0142(8) Uani 1 1 d . . .
C12 C 0.2512(4) 0.7727(4) 0.5149(2) 0.0137(8) Uani 1 1 d . . .
C13 C 0.3353(4) 0.7605(4) 0.5625(2) 0.0183(9) Uani 1 1 d . . .
C14 C 0.3981(4) 0.6527(4) 0.5880(2) 0.0217(10) Uani 1 1 d . . .
H14 H 0.3829 0.5839 0.5746 0.026 Uiso 1 1 calc R . .
C15 C 0.4799(5) 0.6470(5) 0.6314(3) 0.0283(11) Uani 1 1 d . . .
H15 H 0.5213 0.5741 0.6480 0.034 Uiso 1 1 calc R . .
C16 C 0.5039(5) 0.7479(5) 0.6523(3) 0.0354(13) Uani 1 1 d . . .
H16 H 0.5620 0.7424 0.6821 0.042 Uiso 1 1 calc R . .
C17 C 0.4436(5) 0.8539(5) 0.6296(3) 0.0295(11) Uani 1 1 d . . .
H17 H 0.4591 0.9216 0.6445 0.035 Uiso 1 1 calc R . .
C18 C 0.3587(4) 0.8631(4) 0.5842(2) 0.0204(9) Uani 1 1 d . . .
C19 C 0.2967(4) 0.9712(4) 0.5601(2) 0.0202(9) Uani 1 1 d . . .
H19 H 0.3107 1.0391 0.5756 0.024 Uiso 1 1 calc R . .
C20 C 0.2169(4) 0.9802(4) 0.5149(2) 0.0186(9) Uani 1 1 d . . .
H20 H 0.1751 1.0536 0.4995 0.022 Uiso 1 1 calc R . .
C21 C 0.7267(4) 0.9238(4) 0.1876(2) 0.0158(9) Uani 1 1 d . . .
C22 C 0.7907(4) 0.9159(4) 0.1180(2) 0.0170(9) Uani 1 1 d . . .
C23 C 0.9190(4) 0.8524(4) 0.1036(2) 0.0174(9) Uani 1 1 d . . .
C24 C 0.9981(4) 0.8494(4) 0.0354(3) 0.0244(10) Uani 1 1 d . . .
H24 H 0.9675 0.8956 -0.0020 0.029 Uiso 1 1 calc R . .
C25 C 1.1170(4) 0.7816(5) 0.0227(3) 0.0284(11) Uani 1 1 d . . .
H25 H 1.1683 0.7808 -0.0234 0.034 Uiso 1 1 calc R . .
C26 C 1.1636(4) 0.7131(4) 0.0773(3) 0.0273(11) Uani 1 1 d . . .
H26 H 1.2442 0.6616 0.0672 0.033 Uiso 1 1 calc R . .
C27 C 1.0943(4) 0.7197(4) 0.1446(3) 0.0231(10) Uani 1 1 d . . .
H27 H 1.1289 0.6763 0.1818 0.028 Uiso 1 1 calc R . .
C28 C 0.9711(4) 0.7906(4) 0.1600(3) 0.0207(9) Uani 1 1 d . . .
C29 C 0.9002(4) 0.8025(4) 0.2301(2) 0.0194(9) Uani 1 1 d . . .
H29 H 0.9356 0.7629 0.2681 0.023 Uiso 1 1 calc R . .
C30 C 0.7813(4) 0.8704(4) 0.2441(2) 0.0206(9) Uani 1 1 d . . .
H30 H 0.7357 0.8814 0.2917 0.025 Uiso 1 1 calc R . .
C31 C 0.5175(4) 0.8798(4) 0.0733(2) 0.0162(9) Uani 1 1 d . . .
C32 C 0.6355(4) 0.8762(4) 0.0339(2) 0.0150(8) Uani 1 1 d . . .
C33 C 0.6903(4) 0.7881(4) -0.0190(2) 0.0175(9) Uani 1 1 d . . .
C34 C 0.8107(4) 0.7763(4) -0.0626(2) 0.0210(10) Uani 1 1 d . . .
H34 H 0.8572 0.8297 -0.0581 0.025 Uiso 1 1 calc R . .
C35 C 0.8609(5) 0.6896(4) -0.1108(2) 0.0255(11) Uani 1 1 d . . .
H35 H 0.9422 0.6831 -0.1386 0.031 Uiso 1 1 calc R . .
C36 C 0.7955(5) 0.6103(4) -0.1202(2) 0.0266(11) Uani 1 1 d . . .
H36 H 0.8318 0.5506 -0.1540 0.032 Uiso 1 1 calc R . .
C37 C 0.6775(5) 0.6195(4) -0.0798(2) 0.0259(10) Uani 1 1 d . . .
H37 H 0.6323 0.5660 -0.0862 0.031 Uiso 1 1 calc R . .
C38 C 0.6227(4) 0.7084(4) -0.0287(2) 0.0198(9) Uani 1 1 d . . .
C39 C 0.5019(4) 0.7187(4) 0.0125(2) 0.0232(10) Uani 1 1 d . . .
H39 H 0.4562 0.6659 0.0057 0.028 Uiso 1 1 calc R . .
C40 C 0.4496(4) 0.8029(4) 0.0619(2) 0.0192(9) Uani 1 1 d . . .
H40 H 0.3674 0.8095 0.0886 0.023 Uiso 1 1 calc R . .
C41 C 0.0950(4) 0.9248(4) 0.3092(2) 0.0152(8) Uani 1 1 d . . .
C42 C 0.0072(4) 1.0356(4) 0.3193(3) 0.0211(10) Uani 1 1 d . . .
H42 H -0.0420 1.0672 0.3633 0.025 Uiso 1 1 calc R . .
C43 C 0.0077(5) 1.0890(4) 0.2515(3) 0.0285(11) Uani 1 1 d . . .
H43 H -0.0419 1.1632 0.2424 0.034 Uiso 1 1 calc R . .
C44 C 0.0930(5) 1.0152(4) 0.1996(3) 0.0240(10) Uani 1 1 d . . .
H44 H 0.1106 1.0307 0.1499 0.029 Uiso 1 1 calc R . .
C45 C 0.1484(4) 0.9129(4) 0.2347(2) 0.0190(9) Uani 1 1 d . . .
H45 H 0.2097 0.8484 0.2126 0.023 Uiso 1 1 calc R . .
C46 C 0.3691(4) 1.0369(4) 0.2536(2) 0.0139(8) Uani 1 1 d . . .
C47 C 0.3212(4) 1.0378(4) 0.3287(2) 0.0152(8) Uani 1 1 d . . .
H47 H 0.3468 0.9785 0.3615 0.018 Uiso 1 1 calc R . .
C48 C 0.2288(4) 1.1427(4) 0.3456(2) 0.0190(9) Uani 1 1 d . . .
H48 H 0.1817 1.1657 0.3917 0.023 Uiso 1 1 calc R . .
C49 C 0.2192(4) 1.2070(4) 0.2818(2) 0.0199(9) Uani 1 1 d . . .
H49 H 0.1645 1.2808 0.2779 0.024 Uiso 1 1 calc R . .
C50 C 0.3048(4) 1.1429(4) 0.2248(2) 0.0171(9) Uani 1 1 d . . .
H50 H 0.3174 1.1659 0.1762 0.021 Uiso 1 1 calc R . .
C51 C 0.7811(4) 0.6131(4) 0.1310(2) 0.0198(9) Uani 1 1 d . . .
C52 C 0.8860(5) 0.5580(4) 0.0750(3) 0.0275(11) Uani 1 1 d . . .
H52A H 0.9089 0.4748 0.0840 0.041 Uiso 1 1 calc R . .
H52B H 0.9573 0.5895 0.0750 0.041 Uiso 1 1 calc R . .
H52C H 0.8617 0.5728 0.0287 0.041 Uiso 1 1 calc R . .
O7 O 0.6508(3) 0.4147(3) 0.08904(19) 0.0304(8) Uani 1 1 d . . .
O8 O 0.7581(4) 0.2295(6) 0.1766(3) 0.0725(17) Uani 1 1 d . A 1
N2 N 0.8139(7) 0.3265(8) 0.1688(5) 0.0245(19) Uani 0.25 1 d PDU B 2
C53 C 0.7186(18) 0.314(3) 0.169(2) 0.049(4) Uani 0.25 1 d PDU B 2
C54 C 0.6113(7) 0.2679(8) 0.1634(5) 0.0254(19) Uani 0.25 1 d PDU B 2
N2A N 0.6113(7) 0.2679(8) 0.1634(5) 0.0254(19) Uani 0.25 1 d PDU C 3
C53A C 0.6903(18) 0.307(3) 0.166(2) 0.049(4) Uani 0.25 1 d PDU C 3
C54A C 0.8139(7) 0.3265(8) 0.1688(5) 0.0245(19) Uani 0.25 1 d PDU C 3

loop_
_atom_site_aniso_label
_atom_site_aniso_U_11
_atom_site_aniso_U_22
_atom_site_aniso_U_33
_atom_site_aniso_U_23
_atom_site_aniso_U_13
_atom_site_aniso_U_12
I1 0.01741(14) 0.01649(15) 0.02043(14) -0.00037(11) -0.00436(11) -0.00540(11)
I2 0.01627(15) 0.02847(17) 0.01816(14) 0.00362(11) -0.00601(11) -0.00701(12)
Cu1 0.0143(3) 0.0150(3) 0.0195(3) 0.0001(2) -0.0029(2) -0.0022(2)
Cu2 0.0140(3) 0.0139(3) 0.0187(3) 0.0006(2) -0.0018(2) -0.0020(2)
Fe 0.0130(3) 0.0109(3) 0.0167(3) 0.0012(2) -0.0029(2) -0.0030(2)
S1 0.0150(5) 0.0132(5) 0.0179(5) 0.0006(4) -0.0047(4) -0.0027(4)
S2 0.0174(5) 0.0172(5) 0.0199(5) 0.0067(4) -0.0049(4) -0.0059(4)
P1 0.0137(5) 0.0132(5) 0.0128(5) 0.0006(4) -0.0028(4) -0.0050(4)
P2 0.0120(5) 0.0139(5) 0.0145(5) 0.0004(4) -0.0029(4) -0.0035(4)
O1 0.0150(15) 0.0147(15) 0.0133(14) 0.0023(11) -0.0024(11) -0.0053(12)
O2 0.0150(15) 0.0126(15) 0.0164(14) -0.0021(11) -0.0040(12) -0.0015(12)
O3 0.0122(15) 0.0161(16) 0.0226(16) -0.0004(12) -0.0048(12) -0.0038(12)
O4 0.0157(15) 0.0163(15) 0.0139(14) -0.0007(11) -0.0017(12) -0.0009(12)
N1 0.017(2) 0.017(2) 0.027(2) 0.0013(16) -0.0024(16) -0.0044(16)
C1 0.013(2) 0.0078(19) 0.0138(19) -0.0018(15) 0.0027(15) -0.0031(16)
C2 0.014(2) 0.010(2) 0.017(2) 0.0002(15) -0.0029(16) -0.0038(16)
C3 0.018(2) 0.0076(19) 0.018(2) -0.0020(15) 0.0000(17) -0.0036(17)
C4 0.023(2) 0.013(2) 0.020(2) 0.0000(17) -0.0047(18) -0.0057(18)
C5 0.031(3) 0.018(2) 0.018(2) 0.0003(17) -0.0058(19) -0.007(2)
C6 0.033(3) 0.013(2) 0.016(2) 0.0001(16) 0.0020(19) -0.009(2)
C7 0.024(2) 0.012(2) 0.020(2) -0.0051(17) 0.0024(18) -0.0072(18)
C8 0.024(2) 0.008(2) 0.015(2) -0.0058(15) 0.0005(17) -0.0062(17)
C9 0.018(2) 0.015(2) 0.021(2) -0.0059(17) -0.0005(17) -0.0076(18)
C10 0.015(2) 0.012(2) 0.018(2) -0.0038(16) -0.0023(16) -0.0002(17)
C11 0.0092(19) 0.021(2) 0.0128(19) 0.0009(16) -0.0013(15) -0.0051(17)
C12 0.013(2) 0.015(2) 0.0130(19) 0.0000(15) 0.0002(15) -0.0059(17)
C13 0.014(2) 0.025(2) 0.015(2) -0.0017(17) -0.0009(16) -0.0062(18)
C14 0.019(2) 0.023(2) 0.024(2) 0.0043(18) -0.0107(19) -0.0032(19)
C15 0.021(2) 0.036(3) 0.029(3) 0.006(2) -0.012(2) -0.005(2)
C16 0.028(3) 0.050(4) 0.034(3) 0.002(3) -0.019(2) -0.010(3)
C17 0.025(3) 0.038(3) 0.031(3) -0.005(2) -0.012(2) -0.013(2)
C18 0.016(2) 0.028(3) 0.019(2) -0.0039(18) -0.0025(17) -0.0097(19)
C19 0.020(2) 0.021(2) 0.022(2) -0.0071(18) -0.0025(18) -0.0080(19)
C20 0.018(2) 0.020(2) 0.017(2) -0.0034(17) -0.0009(17) -0.0059(18)
C21 0.0100(19) 0.015(2) 0.025(2) -0.0015(17) -0.0051(17) -0.0064(17)
C22 0.017(2) 0.015(2) 0.023(2) 0.0026(17) -0.0065(17) -0.0089(18)
C23 0.011(2) 0.018(2) 0.025(2) 0.0013(17) -0.0036(17) -0.0077(18)
C24 0.021(2) 0.028(3) 0.027(2) 0.003(2) -0.0059(19) -0.012(2)
C25 0.014(2) 0.039(3) 0.031(3) -0.001(2) 0.0026(19) -0.010(2)
C26 0.014(2) 0.021(3) 0.048(3) -0.007(2) -0.004(2) -0.0046(19)
C27 0.016(2) 0.018(2) 0.037(3) 0.002(2) -0.009(2) -0.0056(19)
C28 0.017(2) 0.017(2) 0.032(3) 0.0045(19) -0.0084(19) -0.0107(19)
C29 0.016(2) 0.020(2) 0.025(2) 0.0063(18) -0.0106(18) -0.0074(19)
C30 0.019(2) 0.027(3) 0.019(2) -0.0028(18) -0.0051(18) -0.012(2)
C31 0.017(2) 0.017(2) 0.014(2) 0.0020(16) -0.0070(16) -0.0010(18)
C32 0.014(2) 0.017(2) 0.0136(19) 0.0016(16) -0.0052(16) -0.0030(17)
C33 0.016(2) 0.019(2) 0.015(2) 0.0047(16) -0.0039(17) -0.0002(18)
C34 0.020(2) 0.027(3) 0.016(2) 0.0078(18) -0.0045(18) -0.006(2)
C35 0.024(2) 0.029(3) 0.016(2) 0.0066(19) 0.0005(18) 0.002(2)
C36 0.033(3) 0.019(2) 0.019(2) -0.0012(18) -0.002(2) 0.006(2)
C37 0.031(3) 0.023(3) 0.021(2) -0.0037(19) -0.004(2) -0.005(2)
C38 0.019(2) 0.018(2) 0.019(2) -0.0003(17) -0.0014(18) -0.0019(18)
C39 0.024(2) 0.024(3) 0.024(2) 0.0001(19) -0.0043(19) -0.011(2)
C40 0.014(2) 0.025(2) 0.018(2) -0.0008(18) -0.0014(17) -0.0057(19)
C41 0.014(2) 0.015(2) 0.018(2) 0.0035(16) -0.0053(16) -0.0056(17)
C42 0.009(2) 0.019(2) 0.033(3) 0.0048(19) -0.0006(18) -0.0037(18)
C43 0.019(2) 0.022(3) 0.046(3) 0.019(2) -0.015(2) -0.007(2)
C44 0.028(3) 0.028(3) 0.026(2) 0.0135(19) -0.017(2) -0.018(2)
C45 0.022(2) 0.021(2) 0.019(2) 0.0030(17) -0.0085(18) -0.0119(19)
C46 0.013(2) 0.013(2) 0.016(2) -0.0018(15) -0.0029(16) -0.0038(17)
C47 0.016(2) 0.014(2) 0.019(2) -0.0012(16) -0.0054(17) -0.0061(17)
C48 0.019(2) 0.017(2) 0.021(2) -0.0042(17) -0.0026(18) -0.0041(18)
C49 0.022(2) 0.013(2) 0.028(2) 0.0011(18) -0.0094(19) -0.0065(18)
C50 0.020(2) 0.011(2) 0.023(2) 0.0021(16) -0.0064(18) -0.0083(18)
C51 0.018(2) 0.018(2) 0.023(2) 0.0032(18) -0.0019(18) -0.0056(19)
C52 0.021(2) 0.026(3) 0.029(3) 0.002(2) 0.001(2) -0.001(2)
O7 0.0224(18) 0.034(2) 0.034(2) -0.0207(16) 0.0018(15) -0.0076(16)
O8 0.037(3) 0.131(5) 0.045(3) -0.014(3) -0.015(2) -0.006(3)
N2 0.022(2) 0.024(3) 0.027(2) 0.0046(18) -0.0055(18) -0.0052(19)
C53 0.051(4) 0.046(4) 0.048(4) 0.002(2) -0.009(2) -0.009(2)
C54 0.020(2) 0.030(3) 0.027(3) -0.0013(19) -0.0049(18) -0.0055(19)
N2A 0.020(2) 0.030(3) 0.027(3) -0.0013(19) -0.0049(18) -0.0055(19)
C53A 0.051(4) 0.046(4) 0.048(4) 0.002(2) -0.009(2) -0.009(2)
C54A 0.022(2) 0.024(3) 0.027(2) 0.0046(18) -0.0055(18) -0.0052(19)

loop_
_atom_type_symbol
_atom_type_description
_atom_type_scat_dispersion_real
_atom_type_scat_dispersion_imag
_atom_type_scat_source
C C 0.0033 0.0016 'International Tables Vol C Tables 4.2.6.8 and 6.1.1.4'
H H 0.0000 0.0000 'International Tables Vol C Tables 4.2.6.8 and 6.1.1.4'
N N 0.0061 0.0033 'International Tables Vol C Tables 4.2.6.8 and 6.1.1.4'
O O 0.0106 0.0060 'International Tables Vol C Tables 4.2.6.8 and 6.1.1.4'
P P 0.1023 0.0942 'International Tables Vol C Tables 4.2.6.8 and 6.1.1.4'
S S 0.1246 0.1234 'International Tables Vol C Tables 4.2.6.8 and 6.1.1.4'
Fe Fe 0.3463 0.8444 'International Tables Vol C Tables 4.2.6.8 and 6.1.1.4'
Cu Cu 0.3201 1.2651 'International Tables Vol C Tables 4.2.6.8 and 6.1.1.4'
I I -0.4742 1.8119 'International Tables Vol C Tables 4.2.6.8 and 6.1.1.4'

loop_
_geom_angle_atom_site_label_1
_geom_angle_atom_site_label_2
_geom_angle_atom_site_label_3
_geom_angle
Cu1 I1 Cu2 60.906(18)
Cu1 I2 Cu2 61.607(18)
P1 Cu1 I2 132.52(4)
P1 Cu1 I1 117.87(4)
I2 Cu1 I1 108.55(2)
P1 Cu1 Cu2 134.52(4)
I2 Cu1 Cu2 61.406(18)
I1 Cu1 Cu2 62.143(18)
N1 Cu2 P2 112.75(12)
N1 Cu2 I2 111.06(11)
P2 Cu2 I2 110.33(3)
N1 Cu2 Cu1 143.54(11)
P2 Cu2 Cu1 103.48(4)
I2 Cu2 Cu1 56.987(17)
N1 Cu2 I1 98.13(11)
P2 Cu2 I1 122.37(4)
I2 Cu2 I1 101.15(2)
Cu1 Cu2 I1 56.950(17)
C41 Fe C45 41.36(17)
C41 Fe C46 127.10(17)
C45 Fe C46 109.68(18)
C41 Fe C47 108.53(17)
C45 Fe C47 123.08(18)
C46 Fe C47 41.14(16)
C41 Fe C50 164.70(18)
C45 Fe C50 126.35(18)
C46 Fe C50 41.24(17)
C47 Fe C50 69.02(17)
C41 Fe C48 120.14(18)
C45 Fe C48 157.21(18)
C46 Fe C48 68.88(17)
C47 Fe C48 40.73(17)
C50 Fe C48 68.55(18)
C41 Fe C42 41.37(17)
C45 Fe C42 69.29(19)
C46 Fe C42 163.63(18)
C47 Fe C42 124.77(18)
C50 Fe C42 152.58(18)
C48 Fe C42 105.42(19)
C41 Fe C49 153.92(18)
C45 Fe C49 161.84(18)
C46 Fe C49 68.79(17)
C47 Fe C49 68.50(17)
C50 Fe C49 40.58(18)
C48 Fe C49 40.54(17)
C42 Fe C49 117.52(19)
C41 Fe C43 68.56(18)
C45 Fe C43 68.2(2)
C46 Fe C43 155.52(19)
C47 Fe C43 160.7(2)
C50 Fe C43 118.91(18)
C48 Fe C43 122.9(2)
C42 Fe C43 40.44(18)
C49 Fe C43 105.26(19)
C41 Fe C44 68.94(17)
C45 Fe C44 40.85(18)
C46 Fe C44 122.23(19)
C47 Fe C44 158.46(19)
C50 Fe C44 107.46(18)
C48 Fe C44 159.53(19)
C42 Fe C44 68.4(2)
C49 Fe C44 123.50(18)
C43 Fe C44 40.0(2)
C2 S1 C12 104.13(19)
C32 S2 C22 101.93(19)
O2 P1 O1 99.00(15)
O2 P1 C41 102.15(18)
O1 P1 C41 98.28(17)
O2 P1 Cu1 119.76(11)
O1 P1 Cu1 117.89(12)
C41 P1 Cu1 116.12(15)
O4 P2 O3 102.42(16)
O4 P2 C46 97.94(17)
O3 P2 C46 96.51(18)
O4 P2 Cu2 117.33(12)
O3 P2 Cu2 111.87(12)
C46 P2 Cu2 126.61(15)
C1 O1 P1 126.8(3)
C11 O2 P1 120.8(3)
C21 O3 P2 119.5(3)
C31 O4 P2 116.9(3)
C51 N1 Cu2 169.7(4)
O1 C1 C2 124.7(4)
O1 C1 C10 114.6(4)
C2 C1 C10 120.7(4)
C1 C2 C3 120.2(4)
C1 C2 S1 119.3(3)
C3 C2 S1 119.4(3)
C4 C3 C8 118.4(4)
C4 C3 C2 123.1(4)
C8 C3 C2 118.4(4)
C5 C4 C3 121.1(4)
C5 C4 H4 119.4
C3 C4 H4 119.4
C4 C5 C6 120.1(4)
C4 C5 H5 120.0
C6 C5 H5 120.0
C7 C6 C5 120.6(4)
C7 C6 H6 119.7
C5 C6 H6 119.7
C6 C7 C8 120.9(4)
C6 C7 H7 119.6
C8 C7 H7 119.6
C7 C8 C9 121.7(4)
C7 C8 C3 118.9(4)
C9 C8 C3 119.3(4)
C10 C9 C8 121.1(4)
C10 C9 H9 119.5
C8 C9 H9 119.5
C9 C10 C1 120.2(4)
C9 C10 H10 119.9
C1 C10 H10 119.9
C12 C11 O2 122.2(4)
C12 C11 C20 122.2(4)
O2 C11 C20 115.6(4)
C11 C12 C13 119.7(4)
C11 C12 S1 121.7(3)
C13 C12 S1 118.3(3)
C14 C13 C18 118.6(4)
C14 C13 C12 123.6(4)
C18 C13 C12 117.8(4)
C15 C14 C13 120.6(5)
C15 C14 H14 119.7
C13 C14 H14 119.7
C14 C15 C16 120.9(5)
C14 C15 H15 119.5
C16 C15 H15 119.5
C17 C16 C15 120.2(4)
C17 C16 H16 119.9
C15 C16 H16 119.9
C16 C17 C18 120.4(5)
C16 C17 H17 119.8
C18 C17 H17 119.8
C19 C18 C17 121.1(4)
C19 C18 C13 119.6(4)
C17 C18 C13 119.3(4)
C20 C19 C18 121.2(4)
C20 C19 H19 119.4
C18 C19 H19 119.4
C19 C20 C11 119.3(4)
C19 C20 H20 120.3
C11 C20 H20 120.3
C22 C21 O3 120.8(4)
C22 C21 C30 122.6(4)
O3 C21 C30 116.5(4)
C21 C22 C23 118.1(4)
C21 C22 S2 120.4(3)
C23 C22 S2 121.4(3)
C24 C23 C28 117.8(4)
C24 C23 C22 123.1(4)
C28 C23 C22 119.0(4)
C25 C24 C23 121.3(5)
C25 C24 H24 119.3
C23 C24 H24 119.3
C24 C25 C26 120.1(5)
C24 C25 H25 119.9
C26 C25 H25 119.9
C27 C26 C25 120.4(4)
C27 C26 H26 119.8
C25 C26 H26 119.8
C26 C27 C28 120.8(5)
C26 C27 H27 119.6
C28 C27 H27 119.6
C29 C28 C27 121.4(4)
C29 C28 C23 119.6(4)
C27 C28 C23 119.1(4)
C30 C29 C28 120.7(4)
C30 C29 H29 119.6
C28 C29 H29 119.6
C29 C30 C21 119.5(4)
C29 C30 H30 120.2
C21 C30 H30 120.2
C32 C31 O4 121.6(4)
C32 C31 C40 122.2(4)
O4 C31 C40 116.2(4)
C31 C32 C33 118.1(4)
C31 C32 S2 120.0(3)
C33 C32 S2 121.9(3)
C38 C33 C34 117.7(4)
C38 C33 C32 119.4(4)
C34 C33 C32 122.9(4)
C35 C34 C33 121.2(5)
C35 C34 H34 119.4
C33 C34 H34 119.4
C34 C35 C36 121.5(5)
C34 C35 H35 119.2
C36 C35 H35 119.2
C37 C36 C35 119.3(4)
C37 C36 H36 120.3
C35 C36 H36 120.3
C36 C37 C38 120.6(5)
C36 C37 H37 119.7
C38 C37 H37 119.7
C39 C38 C33 119.4(4)
C39 C38 C37 121.0(4)
C33 C38 C37 119.6(4)
C40 C39 C38 121.2(4)
C40 C39 H39 119.4
C38 C39 H39 119.4
C39 C40 C31 119.7(4)
C39 C40 H40 120.1
C31 C40 H40 120.1
C45 C41 C42 107.5(4)
C45 C41 P1 120.6(3)
C42 C41 P1 131.3(3)
C45 C41 Fe 69.5(2)
C42 C41 Fe 69.9(2)
P1 C41 Fe 119.0(2)
C43 C42 C41 107.3(4)
C43 C42 Fe 70.1(3)
C41 C42 Fe 68.7(2)
C43 C42 H42 126.4
C41 C42 H42 126.4
Fe C42 H42 126.3
C44 C43 C42 109.4(4)
C44 C43 Fe 70.1(3)
C42 C43 Fe 69.4(3)
C44 C43 H43 125.3
C42 C43 H43 125.3
Fe C43 H43 126.8
C43 C44 C45 107.9(4)
C43 C44 Fe 69.8(3)
C45 C44 Fe 68.6(2)
C43 C44 H44 126.0
C45 C44 H44 126.0
Fe C44 H44 127.0
C44 C45 C41 107.8(4)
C44 C45 Fe 70.5(3)
C41 C45 Fe 69.2(2)
C44 C45 H45 126.1
C41 C45 H45 126.1
Fe C45 H45 125.8
C47 C46 C50 107.4(4)
C47 C46 P2 126.2(3)
C50 C46 P2 126.3(3)
C47 C46 Fe 69.5(2)
C50 C46 Fe 69.6(2)
P2 C46 Fe 128.1(2)
C48 C47 C46 108.0(4)
C48 C47 Fe 69.9(2)
C46 C47 Fe 69.4(2)
C48 C47 H47 126.0
C46 C47 H47 126.0
Fe C47 H47 126.4
C49 C48 C47 108.2(4)
C49 C48 Fe 69.8(2)
C47 C48 Fe 69.4(2)
C49 C48 H48 125.9
C47 C48 H48 125.9
Fe C48 H48 126.5
C50 C49 C48 108.5(4)
C50 C49 Fe 69.5(2)
C48 C49 Fe 69.6(2)
C50 C49 H49 125.7
C48 C49 H49 125.7
Fe C49 H49 126.7
C49 C50 C46 107.9(4)
C49 C50 Fe 69.9(3)
C46 C50 Fe 69.2(2)
C49 C50 H50 126.1
C46 C50 H50 126.1
Fe C50 H50 126.4
N1 C51 C52 179.3(5)
C51 C52 H52A 109.5
C51 C52 H52B 109.5
H52A C52 H52B 109.5
C51 C52 H52C 109.5
H52A C52 H52C 109.5
H52B C52 H52C 109.5
N2 C53 C54 166(3)

loop_
_geom_bond_atom_site_label_1
_geom_bond_atom_site_label_2
_geom_bond_distance
I1 Cu1 2.5813(6)
I1 Cu2 2.7228(6)
I2 Cu1 2.5652(6)
I2 Cu2 2.6860(6)
Cu1 P1 2.1855(12)
Cu1 Cu2 2.6911(8)
Cu2 N1 1.994(4)
Cu2 P2 2.2181(12)
Fe C41 2.028(4)
Fe C45 2.032(4)
Fe C46 2.035(4)
Fe C47 2.037(4)
Fe C50 2.040(4)
Fe C48 2.043(4)
Fe C42 2.044(4)
Fe C49 2.046(4)
Fe C43 2.053(5)
Fe C44 2.057(4)
S1 C2 1.781(4)
S1 C12 1.783(4)
S2 C32 1.787(4)
S2 C22 1.787(4)
P1 O2 1.637(3)
P1 O1 1.642(3)
P1 C41 1.772(4)
P2 O4 1.634(3)
P2 O3 1.640(3)
P2 C46 1.773(4)
O1 C1 1.380(5)
O2 C11 1.392(5)
O3 C21 1.395(5)
O4 C31 1.391(5)
N1 C51 1.134(6)
C1 C2 1.384(6)
C1 C10 1.409(6)
C2 C3 1.425(6)
C3 C4 1.419(6)
C3 C8 1.425(6)
C4 C5 1.370(6)
C4 H4 0.9500
C5 C6 1.406(7)
C5 H5 0.9500
C6 C7 1.363(6)
C6 H6 0.9500
C7 C8 1.418(6)
C7 H7 0.9500
C8 C9 1.419(6)
C9 C10 1.361(6)
C9 H9 0.9500
C10 H10 0.9500
C11 C12 1.366(6)
C11 C20 1.403(6)
C12 C13 1.435(6)
C13 C14 1.420(6)
C13 C18 1.433(6)
C14 C15 1.363(6)
C14 H14 0.9500
C15 C16 1.411(8)
C15 H15 0.9500
C16 C17 1.374(8)
C16 H16 0.9500
C17 C18 1.413(6)
C17 H17 0.9500
C18 C19 1.409(7)
C19 C20 1.364(6)
C19 H19 0.9500
C20 H20 0.9500
C21 C22 1.376(6)
C21 C30 1.402(6)
C22 C23 1.434(6)
C23 C24 1.419(6)
C23 C28 1.422(6)
C24 C25 1.364(7)
C24 H24 0.9500
C25 C26 1.400(7)
C25 H25 0.9500
C26 C27 1.361(7)
C26 H26 0.9500
C27 C28 1.416(6)
C27 H27 0.9500
C28 C29 1.411(7)
C29 C30 1.364(6)
C29 H29 0.9500
C30 H30 0.9500
C31 C32 1.382(6)
C31 C40 1.405(6)
C32 C33 1.441(6)
C33 C38 1.419(6)
C33 C34 1.420(6)
C34 C35 1.366(7)
C34 H34 0.9500
C35 C36 1.394(7)
C35 H35 0.9500
C36 C37 1.378(7)
C36 H36 0.9500
C37 C38 1.425(6)
C37 H37 0.9500
C38 C39 1.408(6)
C39 C40 1.362(6)
C39 H39 0.9500
C40 H40 0.9500
C41 C45 1.434(6)
C41 C42 1.438(6)
C42 C43 1.416(7)
C42 H42 0.9500
C43 C44 1.407(7)
C43 H43 0.9500
C44 C45 1.427(6)
C44 H44 0.9500
C45 H45 0.9500
C46 C47 1.431(6)
C46 C50 1.435(6)
C47 C48 1.420(6)
C47 H47 0.9500
C48 C49 1.416(6)
C48 H48 0.9500
C49 C50 1.417(6)
C49 H49 0.9500
C50 H50 0.9500
C51 C52 1.467(6)
C52 H52A 0.9800
C52 H52B 0.9800
C52 H52C 0.9800
N2 C53 1.130(9)
C53 C54 1.491(9)
